data_4105216
loop_
_publ_author_name
'Kung-Pern Wang'
'Sang Young Yun'
'Daesung Lee'
'Donald J. Wink'

_publ_section_title
;
 Structure and Reactivity of Alkyne-Chelated Ruthenium Alkylidene
 Complexes
;
_journal_name_full 'Journal of the American Chemical Society'
_journal_page_first 15114
_journal_page_last 15115
_journal_paper_doi 10.1021/ja907155r
_journal_volume 131
_journal_year 2009
_chemical_formula_sum 'C37 H44 Cl2 N2 Ru'
_chemical_formula_weight 688.71
_chemical_name_systematic
; 
 ? 
;
_space_group_IT_number 4
_symmetry_cell_setting monoclinic
_symmetry_space_group_name_Hall 'P 2yb'
_symmetry_space_group_name_H-M 'P 1 21 1'
_atom_sites_solution_hydrogens geom
_atom_sites_solution_primary direct
_atom_sites_solution_secondary difmap
_audit_creation_method SHELXL-97
_cell_angle_alpha 90.00
_cell_angle_beta 94.059(2)
_cell_angle_gamma 90.00
_cell_formula_units_Z 2
_cell_length_a 12.0154(13)
_cell_length_b 10.6506(11)
_cell_length_c 13.5976(14)
_cell_measurement_temperature 298(2)
_cell_volume 1735.7(3)
_computing_structure_refinement 'SHELXL-97 (Sheldrick, 1997)'
_computing_structure_solution 'SHELXS-97 (Sheldrick, 1990)'
_diffrn_ambient_temperature 298(2)
_diffrn_measured_fraction_theta_full 0.948
_diffrn_measured_fraction_theta_max 0.948
_diffrn_radiation_monochromator graphite
_diffrn_radiation_source 'fine-focus sealed tube'
_diffrn_radiation_type MoK\a
_diffrn_radiation_wavelength 0.71073
_diffrn_reflns_av_R_equivalents 0.0305
_diffrn_reflns_av_sigmaI/netI 0.0492
_diffrn_reflns_limit_h_max 16
_diffrn_reflns_limit_h_min -15
_diffrn_reflns_limit_k_max 13
_diffrn_reflns_limit_k_min -13
_diffrn_reflns_limit_l_max 18
_diffrn_reflns_limit_l_min -17
_diffrn_reflns_number 16348
_diffrn_reflns_theta_full 28.27
_diffrn_reflns_theta_max 28.27
_diffrn_reflns_theta_min 1.70
_exptl_absorpt_coefficient_mu 0.632
_exptl_absorpt_correction_T_max 0.9813
_exptl_absorpt_correction_T_min 0.7264
_exptl_crystal_density_diffrn 1.318
_exptl_crystal_F_000 716
_exptl_crystal_size_max 0.54
_exptl_crystal_size_mid 0.21
_exptl_crystal_size_min 0.03
_refine_diff_density_max 0.924
_refine_diff_density_min -0.300
_refine_diff_density_rms 0.060
_refine_ls_abs_structure_details 'Flack H D (1983), Acta Cryst. A39, 876-881'
_refine_ls_abs_structure_Flack 0.56(3)
_refine_ls_extinction_method none
_refine_ls_goodness_of_fit_ref 1.005
_refine_ls_hydrogen_treatment mixed
_refine_ls_matrix_type full
_refine_ls_number_parameters 388
_refine_ls_number_reflns 7688
_refine_ls_number_restraints 1
_refine_ls_restrained_S_all 1.005
_refine_ls_R_factor_all 0.0475
_refine_ls_R_factor_gt 0.0379
_refine_ls_shift/su_max 0.001
_refine_ls_shift/su_mean 0.000
_refine_ls_structure_factor_coef Fsqd
_refine_ls_weighting_details 'calc w=1/[\s^2^(Fo^2^)+(0.0398P)^2^+0.0000P] where P=(Fo^2^+2Fc^2^)/3'
_refine_ls_weighting_scheme calc
_refine_ls_wR_factor_gt 0.0762
_refine_ls_wR_factor_ref 0.0798
_reflns_number_gt 6652
_reflns_number_total 7688
_reflns_threshold_expression >2sigma(I)
_cod_data_source_file ja907155r_si_002.cif
_cod_data_source_block cdwdl11m
_cod_database_code 4105216

loop_
_symmetry_equiv_pos_as_xyz
'x, y, z'
'-x, y+1/2, -z'

loop_
_atom_site_label
_atom_site_type_symbol
_atom_site_fract_x
_atom_site_fract_y
_atom_site_fract_z
_atom_site_U_iso_or_equiv
_atom_site_adp_type
_atom_site_occupancy
_atom_site_symmetry_multiplicity
_atom_site_calc_flag
_atom_site_refinement_flags
Ru1 Ru 0.937302(18) 0.81799(3) 0.737644(16) 0.03317(7) Uani 1 1 d .
Cl1 Cl 0.83029(9) 0.77804(9) 0.87124(7) 0.0591(3) Uani 1 1 d .
Cl2 Cl 0.98713(11) 0.88253(11) 0.58441(8) 0.0711(3) Uani 1 1 d .
C1 C 1.0779(2) 0.8138(5) 0.8027(2) 0.0459(7) Uani 1 1 d .
H1 H 1.1089 0.7352 0.8168 0.055 Uiso 1 1 calc R
C2 C 1.1429(3) 0.9215(3) 0.8331(2) 0.0377(8) Uani 1 1 d .
C3 C 1.2646(3) 0.9088(3) 0.8748(3) 0.0494(9) Uani 1 1 d .
C4 C 1.3056(4) 1.0360(4) 0.9147(4) 0.0882(18) Uani 1 1 d .
H4A H 1.2834 1.0441 0.9816 0.106 Uiso 1 1 calc R
H4B H 1.3865 1.0354 0.9182 0.106 Uiso 1 1 calc R
C5 C 1.2690(5) 1.1430(6) 0.8623(7) 0.123(3) Uani 1 1 d .
H5A H 1.2988 1.1404 0.7978 0.148 Uiso 1 1 calc R
H5B H 1.3003 1.2163 0.8964 0.148 Uiso 1 1 calc R
C6 C 1.1433(4) 1.1596(4) 0.8481(4) 0.0632(14) Uani 1 1 d .
H6A H 1.1248 1.2180 0.7947 0.076 Uiso 1 1 calc R
H6B H 1.1149 1.1929 0.9078 0.076 Uiso 1 1 calc R
C7 C 1.0913(3) 1.0321(3) 0.8241(3) 0.0423(8) Uani 1 1 d .
C8 C 0.9776(3) 1.0268(3) 0.7887(3) 0.0450(8) Uani 1 1 d .
C9 C 0.8796(3) 1.0309(4) 0.7626(3) 0.0510(9) Uani 1 1 d .
C10 C 0.7651(3) 1.0634(4) 0.7450(3) 0.0527(10) Uani 1 1 d .
C11 C 0.6914(4) 1.0187(6) 0.6724(5) 0.097(2) Uani 1 1 d .
H11 H 0.7092 0.9631 0.6232 0.116 Uiso 1 1 calc R
C12 C 0.5783(4) 1.0719(6) 0.6835(5) 0.102(2) Uani 1 1 d .
H12A H 0.5496 1.1121 0.6229 0.122 Uiso 1 1 calc R
H12B H 0.5267 1.0065 0.7004 0.122 Uiso 1 1 calc R
C13 C 0.5938(5) 1.1647(7) 0.7642(5) 0.112(2) Uani 1 1 d .
H13A H 0.5435 1.1473 0.8152 0.134 Uiso 1 1 calc R
H13B H 0.5793 1.2490 0.7394 0.134 Uiso 1 1 calc R
C14 C 0.7126(5) 1.1525(7) 0.8041(5) 0.108(2) Uani 1 1 d .
H14A H 0.7501 1.2329 0.8018 0.130 Uiso 1 1 calc R
H14B H 0.7157 1.1244 0.8721 0.130 Uiso 1 1 calc R
C15 C 1.2725(3) 0.8186(7) 0.9605(3) 0.0758(11) Uani 1 1 d .
H15A H 1.2499 0.7364 0.9380 0.114 Uiso 1 1 calc R
H15B H 1.2246 0.8464 1.0097 0.114 Uiso 1 1 calc R
H15C H 1.3482 0.8155 0.9884 0.114 Uiso 1 1 calc R
C16 C 1.3336(3) 0.8628(5) 0.7937(4) 0.0807(15) Uani 1 1 d .
H16A H 1.4078 0.8440 0.8206 0.121 Uiso 1 1 calc R
H16B H 1.3368 0.9268 0.7443 0.121 Uiso 1 1 calc R
H16C H 1.3003 0.7885 0.7647 0.121 Uiso 1 1 calc R
C21 C 0.9261(3) 0.6335(3) 0.6953(2) 0.0338(7) Uani 1 1 d .
N22 N 0.8351(2) 0.5918(3) 0.6411(2) 0.0396(7) Uani 1 1 d .
C23 C 0.8385(3) 0.4563(4) 0.6174(3) 0.0551(10) Uani 1 1 d .
H23A H 0.8366 0.4427 0.5468 0.066 Uiso 1 1 calc R
H23B H 0.7769 0.4117 0.6438 0.066 Uiso 1 1 calc R
C24 C 0.9472(3) 0.4166(3) 0.6668(3) 0.0505(9) Uani 1 1 d .
H24A H 0.9367 0.3542 0.7173 0.061 Uiso 1 1 calc R
H24B H 0.9959 0.3823 0.6196 0.061 Uiso 1 1 calc R
N25 N 0.9933(2) 0.5342(3) 0.7105(2) 0.0380(6) Uani 1 1 d .
C31 C 0.7381(3) 0.6619(3) 0.6042(3) 0.0429(8) Uani 1 1 d .
C32 C 0.6448(3) 0.6652(4) 0.6607(3) 0.0520(10) Uani 1 1 d .
C33 C 0.5512(3) 0.7283(5) 0.6214(4) 0.0725(14) Uani 1 1 d .
H33 H 0.4889 0.7321 0.6582 0.087 Uiso 1 1 calc R
C34 C 0.5460(4) 0.7856(5) 0.5309(4) 0.0769(16) Uani 1 1 d .
C35 C 0.6365(4) 0.7743(4) 0.4754(3) 0.0690(13) Uani 1 1 d .
H35 H 0.6333 0.8108 0.4132 0.083 Uiso 1 1 calc R
C36 C 0.7336(3) 0.7099(4) 0.5090(3) 0.0501(9) Uani 1 1 d .
C37 C 0.6397(4) 0.5956(5) 0.7560(3) 0.0710(13) Uani 1 1 d .
H37A H 0.5957 0.6424 0.7994 0.107 Uiso 1 1 calc R
H37B H 0.7139 0.5850 0.7861 0.107 Uiso 1 1 calc R
H37C H 0.6064 0.5147 0.7435 0.107 Uiso 1 1 calc R
C38 C 0.4426(5) 0.8577(7) 0.4922(5) 0.124(3) Uani 1 1 d .
H38A H 0.4000 0.8072 0.4447 0.186 Uiso 1 1 calc R
H38B H 0.4647 0.9341 0.4617 0.186 Uiso 1 1 calc R
H38C H 0.3979 0.8771 0.5460 0.186 Uiso 1 1 calc R
C39 C 0.8244(4) 0.6878(5) 0.4421(3) 0.0720(13) Uani 1 1 d .
H39A H 0.8951 0.6879 0.4798 0.108 Uiso 1 1 calc R
H39B H 0.8236 0.7532 0.3935 0.108 Uiso 1 1 calc R
H39C H 0.8133 0.6081 0.4100 0.108 Uiso 1 1 calc R
C41 C 1.0994(3) 0.5228(3) 0.7653(2) 0.0352(7) Uani 1 1 d .
C42 C 1.1031(3) 0.4915(4) 0.8645(3) 0.0392(9) Uani 1 1 d .
C43 C 1.2057(3) 0.4731(3) 0.9140(3) 0.0471(9) Uani 1 1 d .
H43 H 1.2095 0.4551 0.9811 0.057 Uiso 1 1 calc R
C44 C 1.3040(3) 0.4810(4) 0.8660(3) 0.0455(10) Uani 1 1 d .
C45 C 1.2974(3) 0.5139(4) 0.7682(3) 0.0490(9) Uani 1 1 d .
H45 H 1.3630 0.5218 0.7363 0.059 Uiso 1 1 calc R
C46 C 1.1969(3) 0.5355(3) 0.7153(3) 0.0396(8) Uani 1 1 d .
C47 C 0.9977(3) 0.4764(4) 0.9179(3) 0.0602(11) Uani 1 1 d .
H47A H 1.0162 0.4457 0.9834 0.090 Uiso 1 1 calc R
H47B H 0.9488 0.4179 0.8828 0.090 Uiso 1 1 calc R
H47C H 0.9610 0.5562 0.9214 0.090 Uiso 1 1 calc R
C48 C 1.4154(4) 0.4621(5) 0.9248(4) 0.0815(15) Uani 1 1 d .
H48A H 1.4604 0.4045 0.8904 0.122 Uiso 1 1 calc R
H48B H 1.4027 0.4285 0.9886 0.122 Uiso 1 1 calc R
H48C H 1.4534 0.5412 0.9325 0.122 Uiso 1 1 calc R
C49 C 1.1929(4) 0.5752(4) 0.6099(3) 0.0590(11) Uani 1 1 d .
H49A H 1.2674 0.5896 0.5912 0.089 Uiso 1 1 calc R
H49B H 1.1503 0.6511 0.6014 0.089 Uiso 1 1 calc R
H49C H 1.1586 0.5103 0.5691 0.089 Uiso 1 1 calc R

loop_
_atom_site_aniso_label
_atom_site_aniso_U_11
_atom_site_aniso_U_22
_atom_site_aniso_U_33
_atom_site_aniso_U_23
_atom_site_aniso_U_13
_atom_site_aniso_U_12
Ru1 0.03185(11) 0.03333(12) 0.03365(12) -0.00255(15) -0.00239(8) -0.00042(16)
Cl1 0.0702(6) 0.0599(7) 0.0498(5) -0.0109(4) 0.0219(5) -0.0071(5)
Cl2 0.1057(9) 0.0644(7) 0.0441(5) 0.0076(5) 0.0126(5) -0.0195(6)
C1 0.0449(16) 0.0334(15) 0.0572(18) -0.001(3) -0.0117(13) 0.001(3)
C2 0.0377(19) 0.0362(19) 0.0388(19) -0.0009(14) -0.0007(14) -0.0006(15)
C3 0.037(2) 0.036(2) 0.073(3) -0.0058(18) -0.0140(18) -0.0016(15)
C4 0.063(3) 0.045(3) 0.148(5) -0.010(3) -0.054(3) -0.004(2)
C5 0.063(4) 0.049(4) 0.248(9) -0.014(4) -0.052(5) -0.015(3)
C6 0.054(3) 0.035(2) 0.098(4) -0.006(2) -0.015(3) 0.001(2)
C7 0.043(2) 0.040(2) 0.043(2) -0.0040(16) -0.0013(15) 0.0012(16)
C8 0.048(2) 0.0333(19) 0.053(2) -0.0036(16) -0.0067(17) 0.0028(16)
C9 0.048(2) 0.043(2) 0.061(3) -0.0028(19) -0.0052(19) 0.0050(18)
C10 0.050(2) 0.042(2) 0.065(3) 0.0025(19) -0.0041(19) 0.0043(18)
C11 0.065(3) 0.097(5) 0.123(5) -0.032(4) -0.026(3) 0.027(3)
C12 0.048(3) 0.088(4) 0.166(6) 0.010(4) -0.020(3) 0.005(3)
C13 0.069(4) 0.124(6) 0.144(6) -0.014(5) 0.015(4) 0.038(4)
C14 0.086(4) 0.121(5) 0.116(5) -0.032(4) -0.003(4) 0.032(4)
C15 0.070(2) 0.068(2) 0.084(3) 0.005(4) -0.032(2) 0.009(4)
C16 0.041(2) 0.084(4) 0.118(4) -0.009(3) 0.008(2) -0.003(2)
C21 0.0320(17) 0.0363(18) 0.0332(17) -0.0029(14) 0.0017(13) -0.0006(14)
N22 0.0344(15) 0.0366(16) 0.0463(17) -0.0081(13) -0.0072(12) 0.0012(12)
C23 0.049(2) 0.044(2) 0.070(3) -0.0140(19) -0.0112(19) -0.0005(18)
C24 0.049(2) 0.041(2) 0.060(2) -0.0083(17) -0.0066(18) -0.0037(17)
N25 0.0342(15) 0.0360(16) 0.0425(16) -0.0064(13) -0.0057(12) 0.0006(12)
C31 0.0323(18) 0.045(2) 0.049(2) -0.0089(17) -0.0105(15) 0.0003(15)
C32 0.039(2) 0.058(3) 0.057(3) -0.015(2) -0.0039(18) -0.0029(19)
C33 0.035(2) 0.089(3) 0.093(4) -0.029(3) -0.006(2) 0.010(2)
C34 0.057(3) 0.075(4) 0.094(3) -0.015(3) -0.032(2) 0.015(2)
C35 0.076(3) 0.068(3) 0.058(3) 0.004(2) -0.028(2) -0.002(2)
C36 0.050(2) 0.054(2) 0.045(2) -0.0055(17) -0.0114(17) -0.0093(18)
C37 0.050(3) 0.092(4) 0.072(3) -0.013(3) 0.013(2) -0.016(2)
C38 0.083(4) 0.136(7) 0.144(5) -0.028(4) -0.054(4) 0.049(4)
C39 0.082(3) 0.090(4) 0.044(2) -0.004(2) 0.005(2) -0.017(3)
C41 0.0330(16) 0.0302(17) 0.0415(19) -0.0055(14) -0.0033(14) 0.0038(13)
C42 0.041(2) 0.0326(19) 0.044(2) 0.0011(15) -0.0010(16) 0.0033(16)
C43 0.059(2) 0.038(2) 0.044(2) 0.0092(16) -0.0039(18) 0.0014(18)
C44 0.039(2) 0.037(2) 0.059(2) 0.0042(17) -0.0059(18) -0.0007(17)
C45 0.036(2) 0.046(2) 0.066(3) 0.0050(19) 0.0050(18) -0.0015(17)
C46 0.0378(19) 0.0379(19) 0.0430(19) -0.0023(15) 0.0017(15) -0.0009(15)
C47 0.055(2) 0.070(3) 0.057(3) 0.012(2) 0.011(2) 0.007(2)
C48 0.058(3) 0.082(4) 0.099(4) 0.016(3) -0.028(3) -0.008(3)
C49 0.059(3) 0.073(3) 0.046(2) -0.001(2) 0.0082(19) -0.006(2)

loop_
_atom_type_symbol
_atom_type_description
_atom_type_scat_dispersion_real
_atom_type_scat_dispersion_imag
_atom_type_scat_source
C C 0.0033 0.0016 'International Tables Vol C Tables 4.2.6.8 and 6.1.1.4'
H H 0.0000 0.0000 'International Tables Vol C Tables 4.2.6.8 and 6.1.1.4'
N N 0.0061 0.0033 'International Tables Vol C Tables 4.2.6.8 and 6.1.1.4'
Cl Cl 0.1484 0.1585 'International Tables Vol C Tables 4.2.6.8 and 6.1.1.4'
Ru Ru -1.2594 0.8363 'International Tables Vol C Tables 4.2.6.8 and 6.1.1.4'

loop_
_geom_angle_atom_site_label_1
_geom_angle_atom_site_label_2
_geom_angle_atom_site_label_3
_geom_angle
C1 Ru1 C21 98.67(19)
C1 Ru1 Cl2 98.75(11)
C21 Ru1 Cl2 92.76(10)
C1 Ru1 Cl1 99.07(11)
C21 Ru1 Cl1 90.85(9)
Cl2 Ru1 Cl1 161.06(4)
C1 Ru1 C8 73.86(19)
C21 Ru1 C8 172.00(12)
Cl2 Ru1 C8 85.68(10)
Cl1 Ru1 C8 93.16(9)
C1 Ru1 C9 102.60(19)
C21 Ru1 C9 158.56(13)
Cl2 Ru1 C9 86.70(10)
Cl1 Ru1 C9 83.22(10)
C8 Ru1 C9 29.28(12)
C2 C1 Ru1 125.4(3)
C7 C2 C1 116.2(3)
C7 C2 C3 122.5(3)
C1 C2 C3 121.4(3)
C16 C3 C15 110.5(4)
C16 C3 C4 111.5(4)
C15 C3 C4 106.8(4)
C16 C3 C2 108.5(3)
C15 C3 C2 110.4(3)
C4 C3 C2 109.1(3)
C5 C4 C3 117.3(4)
C4 C5 C6 115.7(6)
C5 C6 C7 108.3(4)
C2 C7 C8 115.3(3)
C2 C7 C6 126.0(3)
C8 C7 C6 118.7(3)
C9 C8 C7 174.9(4)
C9 C8 Ru1 76.8(3)
C7 C8 Ru1 108.0(2)
C8 C9 C10 166.0(4)
C8 C9 Ru1 73.9(2)
C10 C9 Ru1 119.4(3)
C11 C10 C14 110.6(4)
C11 C10 C9 127.4(4)
C14 C10 C9 122.0(4)
C10 C11 C12 110.1(5)
C13 C12 C11 105.2(5)
C12 C13 C14 106.1(5)
C10 C14 C13 107.7(5)
N25 C21 N22 106.3(3)
N25 C21 Ru1 133.4(2)
N22 C21 Ru1 120.2(2)
C21 N22 C31 128.5(3)
C21 N22 C23 113.9(3)
C31 N22 C23 117.6(3)
N22 C23 C24 102.5(3)
N25 C24 C23 103.4(3)
C21 N25 C41 130.7(3)
C21 N25 C24 113.8(3)
C41 N25 C24 115.5(3)
C36 C31 C32 121.4(3)
C36 C31 N22 119.4(3)
C32 C31 N22 118.6(3)
C33 C32 C31 117.3(4)
C33 C32 C37 119.5(4)
C31 C32 C37 123.0(4)
C34 C33 C32 123.1(4)
C33 C34 C35 117.8(4)
C33 C34 C38 121.2(5)
C35 C34 C38 120.9(5)
C34 C35 C36 122.6(4)
C31 C36 C35 117.3(4)
C31 C36 C39 122.0(4)
C35 C36 C39 120.6(4)
C42 C41 C46 121.6(3)
C42 C41 N25 119.5(3)
C46 C41 N25 118.8(3)
C43 C42 C41 118.5(3)
C43 C42 C47 120.1(4)
C41 C42 C47 121.4(4)
C42 C43 C44 121.5(4)
C45 C44 C43 118.5(4)
C45 C44 C48 122.1(4)
C43 C44 C48 119.3(4)
C44 C45 C46 122.4(3)
C45 C46 C41 117.5(3)
C45 C46 C49 120.9(3)
C41 C46 C49 121.5(3)

loop_
_geom_bond_atom_site_label_1
_geom_bond_atom_site_label_2
_geom_bond_distance
Ru1 C1 1.851(3)
Ru1 C21 2.049(3)
Ru1 Cl2 2.3128(10)
Ru1 Cl1 2.3378(9)
Ru1 C8 2.370(4)
Ru1 C9 2.402(4)
C1 C2 1.432(6)
C2 C7 1.333(5)
C2 C3 1.536(5)
C3 C16 1.508(6)
C3 C15 1.508(6)
C3 C4 1.528(6)
C4 C5 1.398(8)
C5 C6 1.519(7)
C6 C7 1.520(6)
C7 C8 1.417(5)
C8 C9 1.206(5)
C9 C10 1.423(5)
C10 C11 1.364(7)
C10 C14 1.421(7)
C11 C12 1.490(7)
C12 C13 1.479(9)
C13 C14 1.496(8)
C21 N25 1.338(4)
C21 N22 1.350(4)
N22 C31 1.444(4)
N22 C23 1.480(5)
C23 C24 1.488(5)
C24 N25 1.478(4)
N25 C41 1.435(4)
C31 C36 1.389(5)
C31 C32 1.403(5)
C32 C33 1.385(6)
C32 C37 1.498(6)
C33 C34 1.371(7)
C34 C35 1.371(7)
C34 C38 1.522(6)
C35 C36 1.402(6)
C36 C39 1.487(6)
C41 C42 1.387(5)
C41 C46 1.402(5)
C42 C43 1.376(5)
C42 C47 1.513(5)
C43 C44 1.392(5)
C44 C45 1.373(6)
C44 C48 1.523(5)
C45 C46 1.381(5)
C46 C49 1.493(5)

loop_
_geom_torsion_atom_site_label_1
_geom_torsion_atom_site_label_2
_geom_torsion_atom_site_label_3
_geom_torsion_atom_site_label_4
_geom_torsion
C21 Ru1 C1 C2 167.1(3)
Cl2 Ru1 C1 C2 72.9(3)
Cl1 Ru1 C1 C2 -100.6(3)
C8 Ru1 C1 C2 -10.0(3)
C9 Ru1 C1 C2 -15.6(3)
Ru1 C1 C2 C7 8.6(5)
Ru1 C1 C2 C3 -172.1(3)
C7 C2 C3 C16 -114.0(4)
C1 C2 C3 C16 66.8(5)
C7 C2 C3 C15 124.8(4)
C1 C2 C3 C15 -54.5(5)
C7 C2 C3 C4 7.7(6)
C1 C2 C3 C4 -171.5(4)
C16 C3 C4 C5 82.5(7)
C15 C3 C4 C5 -156.7(6)
C2 C3 C4 C5 -37.4(7)
C3 C4 C5 C6 57.2(9)
C4 C5 C6 C7 -41.2(8)
C1 C2 C7 C8 2.2(5)
C3 C2 C7 C8 -177.1(3)
C1 C2 C7 C6 -177.9(4)
C3 C2 C7 C6 2.8(6)
C5 C6 C7 C2 12.3(7)
C5 C6 C7 C8 -167.7(5)
C2 C7 C8 C9 152(5)
C6 C7 C8 C9 -27(5)
C2 C7 C8 Ru1 -8.6(4)
C6 C7 C8 Ru1 171.5(3)
C1 Ru1 C8 C9 -168.6(3)
C21 Ru1 C8 C9 169.9(9)
Cl2 Ru1 C8 C9 91.0(3)
Cl1 Ru1 C8 C9 -70.1(3)
C1 Ru1 C8 C7 9.7(2)
C21 Ru1 C8 C7 -11.7(11)
Cl2 Ru1 C8 C7 -90.7(2)
Cl1 Ru1 C8 C7 108.2(2)
C9 Ru1 C8 C7 178.3(4)
C7 C8 C9 C10 2(6)
Ru1 C8 C9 C10 163.5(18)
C7 C8 C9 Ru1 -162(5)
C1 Ru1 C9 C8 11.2(3)
C21 Ru1 C9 C8 -176.2(3)
Cl2 Ru1 C9 C8 -87.0(3)
Cl1 Ru1 C9 C8 109.0(3)
C1 Ru1 C9 C10 -164.3(3)
C21 Ru1 C9 C10 8.3(6)
Cl2 Ru1 C9 C10 97.5(3)
Cl1 Ru1 C9 C10 -66.5(3)
C8 Ru1 C9 C10 -175.5(5)
C8 C9 C10 C11 161.1(16)
Ru1 C9 C10 C11 -37.2(7)
C8 C9 C10 C14 -18(2)
Ru1 C9 C10 C14 143.6(5)
C14 C10 C11 C12 -3.8(7)
C9 C10 C11 C12 176.9(5)
C10 C11 C12 C13 6.1(8)
C11 C12 C13 C14 -5.8(8)
C11 C10 C14 C13 -0.1(8)
C9 C10 C14 C13 179.2(5)
C12 C13 C14 C10 3.9(8)
C1 Ru1 C21 N25 2.6(3)
Cl2 Ru1 C21 N25 101.9(3)
Cl1 Ru1 C21 N25 -96.7(3)
C8 Ru1 C21 N25 23.4(12)
C9 Ru1 C21 N25 -170.1(3)
C1 Ru1 C21 N22 -178.1(3)
Cl2 Ru1 C21 N22 -78.8(3)
Cl1 Ru1 C21 N22 82.6(3)
C8 Ru1 C21 N22 -157.3(8)
C9 Ru1 C21 N22 9.2(6)
N25 C21 N22 C31 -179.4(3)
Ru1 C21 N22 C31 1.1(5)
N25 C21 N22 C23 0.2(4)
Ru1 C21 N22 C23 -179.3(3)
C21 N22 C23 C24 0.7(4)
C31 N22 C23 C24 -179.6(3)
N22 C23 C24 N25 -1.2(4)
N22 C21 N25 C41 -178.1(3)
Ru1 C21 N25 C41 1.3(5)
N22 C21 N25 C24 -1.1(4)
Ru1 C21 N25 C24 178.3(3)
C23 C24 N25 C21 1.5(4)
C23 C24 N25 C41 179.0(3)
C21 N22 C31 C36 95.0(4)
C23 N22 C31 C36 -84.7(4)
C21 N22 C31 C32 -93.5(5)
C23 N22 C31 C32 86.9(4)
C36 C31 C32 C33 -5.8(6)
N22 C31 C32 C33 -177.1(4)
C36 C31 C32 C37 169.2(4)
N22 C31 C32 C37 -2.2(6)
C31 C32 C33 C34 0.6(7)
C37 C32 C33 C34 -174.5(4)
C32 C33 C34 C35 3.0(7)
C32 C33 C34 C38 -177.9(5)
C33 C34 C35 C36 -1.7(7)
C38 C34 C35 C36 179.2(5)
C32 C31 C36 C35 7.0(6)
N22 C31 C36 C35 178.3(3)
C32 C31 C36 C39 -169.2(4)
N22 C31 C36 C39 2.0(5)
C34 C35 C36 C31 -3.2(6)
C34 C35 C36 C39 173.1(4)
C21 N25 C41 C42 89.8(5)
C24 N25 C41 C42 -87.2(4)
C21 N25 C41 C46 -94.4(4)
C24 N25 C41 C46 88.6(4)
C46 C41 C42 C43 0.2(6)
N25 C41 C42 C43 175.9(3)
C46 C41 C42 C47 -179.3(4)
N25 C41 C42 C47 -3.6(5)
C41 C42 C43 C44 -2.3(6)
C47 C42 C43 C44 177.2(4)
C42 C43 C44 C45 3.2(6)
C42 C43 C44 C48 179.0(4)
C43 C44 C45 C46 -2.0(6)
C48 C44 C45 C46 -177.7(4)
C44 C45 C46 C41 0.0(6)
C44 C45 C46 C49 178.0(4)
C42 C41 C46 C45 0.9(5)
N25 C41 C46 C45 -174.8(3)
C42 C41 C46 C49 -177.0(4)
N25 C41 C46 C49 7.3(5)
